data_1564169
loop_
_publ_author_name
'Kyriazopoulos, Achilleas'
'Alexiou, Aikaterini-Lamprini'
'Miliotou, Androulla'
'Papadopoulou, Lefkothea'
'Hatzidimitriou, Antonios'
'Papagiannopoulou, Dionysia'

_publ_section_title
;
 Effect of the triphenylphosphonium cation on the biological properties of
 new rhenium and technetium-99m fac-[M(CO)3(NSN)]+--type complexes:
 Synthesis, structural characterization, in vitro and in vivo studies
;
_journal_name_full 'Inorganica Chimica Acta'
_journal_page_first 119807
_journal_paper_doi 10.1016/j.ica.2020.119807
_journal_volume 511
_journal_year 2020
_chemical_absolute_configuration .
_chemical_formula_moiety 'C13 H13 N3 O3 Re S, N O3, 0.5(C3 H8 O)'
_chemical_formula_sum 'C14.5 H17 N4 O6.5 Re S'
_chemical_formula_weight 569.58
_space_group_IT_number 2
_space_group_name_Hall '-P 1'
_space_group_name_H-M_alt 'P -1'
_symmetry_cell_setting triclinic
_symmetry_space_group_name_H-M 'P -1'
_atom_sites_solution_hydrogens difmap
_atom_sites_solution_primary other
_cell_angle_alpha 70.130(3)
_cell_angle_beta 84.944(3)
_cell_angle_gamma 78.415(3)
_cell_formula_units_Z 2
_cell_length_a 8.4875(5)
_cell_length_b 10.6929(6)
_cell_length_c 12.8734(8)
_cell_measurement_reflns_used 217
_cell_measurement_temperature 295
_cell_measurement_theta_max 20
_cell_measurement_theta_min 10
_cell_volume 1076.15(11)
_computing_cell_refinement 'Apex2 (Bruker AXS, 2006)'
_computing_data_collection 'Apex2 (Bruker AXS, 2006)'
_computing_data_reduction 'Apex2 (Bruker AXS, 2006)'
_computing_molecular_graphics 'CAMERON (Watkin et al., 1996)'
_computing_publication_material 'CRYSTALS (Betteridge et al., 2003)'
_computing_structure_refinement 'CRYSTALS (Betteridge et al., 2003)'
_computing_structure_solution 'Superflip (Palatinus & Chapuis, 2007)'
_diffrn_ambient_temperature 295
_diffrn_measured_fraction_theta_full 0.995
_diffrn_measured_fraction_theta_max 0.962
_diffrn_measurement_device Area
_diffrn_measurement_device_type 'Bruker Kappa Apex2'
_diffrn_measurement_method '\f & \w scans'
_diffrn_radiation_monochromator graphite
_diffrn_radiation_type 'Mo K\a'
_diffrn_radiation_wavelength 0.71073
_diffrn_reflns_av_R_equivalents 0.030
_diffrn_reflns_limit_h_max 13
_diffrn_reflns_limit_h_min -13
_diffrn_reflns_limit_k_max 17
_diffrn_reflns_limit_k_min -17
_diffrn_reflns_limit_l_max 20
_diffrn_reflns_limit_l_min -21
_diffrn_reflns_number 69598
_diffrn_reflns_theta_full 31.039
_diffrn_reflns_theta_max 35.677
_diffrn_reflns_theta_min 2.060
_diffrn_standards_interval_count .
_diffrn_standards_interval_time .
_diffrn_standards_number 0
_exptl_absorpt_coefficient_mu 5.780
_exptl_absorpt_correction_T_max 0.51
_exptl_absorpt_correction_T_min 0.51
_exptl_absorpt_correction_type numerical
_exptl_absorpt_process_details
; 
 Analytical Absorption (De Meulenaer & Tompa, 1965) 
;
_exptl_crystal_colour colorless
_exptl_crystal_density_diffrn 1.758
_exptl_crystal_density_method 'not measured'
_exptl_crystal_description bar
_exptl_crystal_F_000 550
_exptl_crystal_size_max 0.440
_exptl_crystal_size_mid 0.197
_exptl_crystal_size_min 0.115
_refine_diff_density_max 2.60
_refine_diff_density_min -0.86
_refine_ls_goodness_of_fit_ref 0.9999
_refine_ls_hydrogen_treatment constr
_refine_ls_matrix_type full
_refine_ls_number_parameters 242
_refine_ls_number_reflns 6989
_refine_ls_number_restraints 5
_refine_ls_R_factor_all 0.0643
_refine_ls_R_factor_gt 0.0382
_refine_ls_shift/su_max 0.0003798
_refine_ls_shift/su_mean 0.0000171
_refine_ls_structure_factor_coef Fsqd
_refine_ls_weighting_details
;
 Method, part 1, Chebychev polynomial, (Watkin, 1994, Prince, 1982) 
 [weight] = 1.0/[A~0~*T~0~(x)+A~1~*T~1~(x) ... +A~n-1~]*T~n-1~(x)] 
 where A~i~ are the Chebychev coefficients listed below and x= Fcalc/Fmax 
 Method = Robust Weighting (Prince, 1982) 
 W = [weight] * [1-(deltaF/6*sigmaF)^2^]^2^ 
 A~i~ are: 
 2.05 2.65 0.996 
;
_refine_ls_weighting_scheme calc
_refine_ls_wR_factor_all 0.0818
_refine_ls_wR_factor_gt 0.0760
_refine_ls_wR_factor_ref 0.0760
_reflns_limit_h_max 13
_reflns_limit_h_min -13
_reflns_limit_k_max 17
_reflns_limit_k_min -16
_reflns_limit_l_max 21
_reflns_limit_l_min 0
_reflns_number_gt 6989
_reflns_number_total 9583
_reflns_threshold_expression I>2.0\s(I)
_cod_data_source_file ICA-2020-511-119807.cif
_cod_data_source_block I
_cod_depositor_comments
;
The following automatic conversions were performed:

data item '_atom_sites_solution_primary' value 'Other' was changed to
'other' in accordance with the built-in table derived from the CIF
Core dictionary named 'cif_core.dic' version 2.4.5 last updated on
2014-11-21.

Automatic conversion script
Id: cif_fix_values 8369 2020-08-20 11:38:08Z andrius 
;
_cod_original_sg_symbol_H-M 'P -1 '
_cod_original_formula_sum 'C14.50 H17 N4 O6.50 Re1 S1'
_cod_database_code 1564169

loop_
_symmetry_equiv_pos_as_xyz
x,y,z
-x,-y,-z

loop_
_atom_site_label
_atom_site_type_symbol
_atom_site_fract_x
_atom_site_fract_y
_atom_site_fract_z
_atom_site_U_iso_or_equiv
_atom_site_occupancy
_atom_site_adp_type
_atom_site_refinement_flags_posn
_atom_site_refinement_flags_adp
_atom_site_refinement_flags_occupancy
_atom_site_disorder_assembly
_atom_site_disorder_group
_atom_site_attached_hydrogens
Re1 Re 0.663202(18) 0.389626(16) 0.694710(11) 0.0397 1.0000 Uani . . . . . .
S1 S 0.39695(13) 0.53685(11) 0.67474(8) 0.0469 1.0000 Uani . . . . . .
N1 N 0.7026(5) 0.5159(4) 0.7903(3) 0.0518 1.0000 Uani . . . . . .
N2 N 0.5447(4) 0.2867(3) 0.8482(2) 0.0391 1.0000 Uani . . . . . .
N3 N 0.3365(4) 0.2527(4) 0.9640(3) 0.0473 1.0000 Uani . . . . . .
N4 N 0.9418(6) 0.3440(6) 1.0282(5) 0.0724 1.0000 Uani . . . . . .
C1 C 0.6084(6) 0.2787(5) 0.6188(4) 0.0524 1.0000 Uani . . . . . .
C2 C 0.8772(6) 0.2816(5) 0.7184(4) 0.0568 1.0000 Uani . . . . . .
C3 C 0.7486(5) 0.4993(4) 0.5585(3) 0.0469 1.0000 Uani . . . . . .
C4 C 0.5541(7) 0.5860(6) 0.8316(4) 0.0645 1.0000 Uani . . . . . .
C5 C 0.4335(7) 0.6519(5) 0.7428(5) 0.0625 1.0000 Uani . . . . . .
C6 C 0.2812(5) 0.4274(5) 0.7784(4) 0.0509 1.0000 Uani . . . . . .
C7 C 0.3876(5) 0.3221(4) 0.8633(3) 0.0424 1.0000 Uani . . . . . .
C8 C 0.5982(5) 0.1879(4) 0.9474(3) 0.0407 1.0000 Uani . . . . . .
C9 C 0.4676(5) 0.1653(4) 1.0201(3) 0.0439 1.0000 Uani . . . . . .
C10 C 0.4827(7) 0.0725(5) 1.1270(4) 0.0594 1.0000 Uani . . . . . .
C11 C 0.6352(8) 0.0047(5) 1.1580(4) 0.0685 1.0000 Uani . . . . . .
C12 C 0.7680(7) 0.0266(6) 1.0859(5) 0.0713 1.0000 Uani . . . . . .
C13 C 0.7522(6) 0.1171(5) 0.9808(4) 0.0593 1.0000 Uani . . . . . .
C14 C 0.7425(15) 0.8985(14) 0.5237(9) 0.096(4) 0.5000 Uiso D . . . . .
C15 C 0.8677(10) 0.8542(11) 0.6105(7) 0.068(3) 0.5000 Uiso D . . . . .
C16 C 1.0152(15) 0.7814(17) 0.5719(13) 0.103(5) 0.5000 Uiso D . . . . .
O1 O 0.5723(6) 0.2119(5) 0.5755(4) 0.0827 1.0000 Uani . . . . . .
O2 O 1.0027(5) 0.2218(5) 0.7273(4) 0.0864 1.0000 Uani . . . . . .
O3 O 0.7985(5) 0.5647(4) 0.4779(3) 0.0719 1.0000 Uani . . . . . .
O4 O 0.8077(7) 0.4035(7) 1.0441(5) 0.1053 1.0000 Uani . . . . . .
O5 O 1.0403(9) 0.2805(9) 1.1000(6) 0.1426 1.0000 Uani . . . . . .
O6 O 0.9849(5) 0.3455(6) 0.9361(4) 0.0875 1.0000 Uani . . . . . .
O7 O 0.8128(12) 0.7729(9) 0.7027(7) 0.087(3) 0.5000 Uiso D . . . . .
H11 H 0.7604 0.5754 0.7502 0.0769 1.0000 Uiso R . . . . .
H12 H 0.7629 0.4634 0.8470 0.0767 1.0000 Uiso R . . . . .
H31 H 0.2383 0.2554 0.9854 0.0574 1.0000 Uiso R . . . . .
H41 H 0.5084 0.5194 0.8924 0.0767 1.0000 Uiso R . . . . .
H42 H 0.5792 0.6533 0.8586 0.0769 1.0000 Uiso R . . . . .
H51 H 0.4715 0.7256 0.6879 0.0751 1.0000 Uiso R . . . . .
H52 H 0.3345 0.6852 0.7745 0.0749 1.0000 Uiso R . . . . .
H61 H 0.2256 0.3840 0.7421 0.0611 1.0000 Uiso R . . . . .
H62 H 0.2031 0.4812 0.8125 0.0613 1.0000 Uiso R . . . . .
H71 H 0.8956 0.7443 0.7383 0.1317 0.5000 Uiso R . . . . .
H101 H 0.3938 0.0573 1.1735 0.0707 1.0000 Uiso R . . . . .
H111 H 0.6508 -0.0570 1.2292 0.0822 1.0000 Uiso R . . . . .
H121 H 0.8702 -0.0220 1.1106 0.0848 1.0000 Uiso R . . . . .
H131 H 0.8422 0.1303 0.9340 0.0719 1.0000 Uiso R . . . . .
H141 H 0.7501 0.8346 0.4855 0.1470 0.5000 Uiso R . . . . .
H142 H 0.7522 0.9855 0.4714 0.1470 0.5000 Uiso R . . . . .
H143 H 0.6398 0.9057 0.5603 0.1470 0.5000 Uiso R . . . . .
H151 H 0.8972 0.9272 0.6270 0.1128 0.5000 Uiso R . . . . .
H161 H 1.0524 0.8385 0.5041 0.1255 0.5000 Uiso R . . . . .
H162 H 1.0973 0.7524 0.6250 0.1255 0.5000 Uiso R . . . . .
H163 H 0.9883 0.7048 0.5608 0.1255 0.5000 Uiso R . . . . .

loop_
_atom_site_aniso_label
_atom_site_aniso_U_11
_atom_site_aniso_U_22
_atom_site_aniso_U_33
_atom_site_aniso_U_23
_atom_site_aniso_U_13
_atom_site_aniso_U_12
Re1 0.04125(7) 0.04484(7) 0.03130(6) -0.01158(4) -0.00287(4) -0.00501(5)
S1 0.0495(5) 0.0481(5) 0.0359(4) -0.0088(3) -0.0068(3) 0.0010(4)
N1 0.063(2) 0.058(2) 0.0388(15) -0.0152(14) -0.0084(14) -0.0199(17)
N2 0.0416(15) 0.0371(14) 0.0357(13) -0.0085(11) -0.0038(11) -0.0055(11)
N3 0.0459(17) 0.0480(17) 0.0452(16) -0.0144(14) 0.0079(13) -0.0081(13)
N4 0.061(3) 0.091(3) 0.072(3) -0.033(3) -0.013(2) -0.014(2)
C1 0.061(2) 0.050(2) 0.0452(19) -0.0157(17) 0.0018(17) -0.0083(18)
C2 0.053(2) 0.064(3) 0.0408(18) -0.0039(18) -0.0004(16) -0.0052(19)
C3 0.053(2) 0.051(2) 0.0381(16) -0.0139(15) -0.0038(14) -0.0115(17)
C4 0.088(4) 0.064(3) 0.054(2) -0.034(2) 0.000(2) -0.018(3)
C5 0.076(3) 0.043(2) 0.066(3) -0.022(2) 0.003(2) -0.002(2)
C6 0.0413(18) 0.057(2) 0.0460(19) -0.0107(17) -0.0014(15) -0.0018(16)
C7 0.0444(18) 0.0417(17) 0.0409(16) -0.0149(14) -0.0005(13) -0.0052(14)
C8 0.0468(18) 0.0380(16) 0.0357(15) -0.0096(12) -0.0035(13) -0.0073(14)
C9 0.054(2) 0.0381(17) 0.0397(16) -0.0134(13) 0.0043(14) -0.0108(15)
C10 0.083(3) 0.049(2) 0.043(2) -0.0107(17) 0.010(2) -0.018(2)
C11 0.098(4) 0.055(3) 0.040(2) 0.0006(18) -0.011(2) -0.010(3)
C12 0.069(3) 0.066(3) 0.058(3) 0.004(2) -0.018(2) -0.003(2)
C13 0.052(2) 0.056(2) 0.053(2) 0.0011(19) -0.0082(18) -0.0026(19)
O1 0.110(4) 0.078(3) 0.080(3) -0.045(2) -0.001(2) -0.030(3)
O2 0.057(2) 0.105(3) 0.067(2) -0.008(2) 0.0008(18) 0.017(2)
O3 0.088(3) 0.082(3) 0.0425(16) -0.0083(16) 0.0069(16) -0.035(2)
O4 0.084(3) 0.144(5) 0.095(4) -0.063(4) 0.023(3) -0.006(3)
O5 0.134(5) 0.181(7) 0.102(4) -0.024(4) -0.060(4) -0.019(5)
O6 0.050(2) 0.132(4) 0.089(3) -0.051(3) 0.009(2) -0.014(2)

loop_
_atom_type_symbol
_atom_type_scat_dispersion_real
_atom_type_scat_dispersion_imag
_atom_type_scat_Cromer_Mann_a1
_atom_type_scat_Cromer_Mann_b1
_atom_type_scat_Cromer_Mann_a2
_atom_type_scat_Cromer_Mann_b2
_atom_type_scat_Cromer_Mann_a3
_atom_type_scat_Cromer_Mann_b3
_atom_type_scat_Cromer_Mann_a4
_atom_type_scat_Cromer_Mann_b4
_atom_type_scat_Cromer_Mann_c
_atom_type_scat_source
C 0.0033 0.0016 2.3100 20.8439 1.0200 10.2075 1.5886 0.5687 0.8650 51.6512 0.2156 'International Tables Vol C 4.2.6.8 and 6.1.1.4'
H 0.0000 0.0000 0.4930 10.5109 0.3229 26.1257 0.1402 3.1424 0.0408 57.7998 0.0030 'International Tables Vol C 4.2.6.8 and 6.1.1.4'
N 0.0061 0.0033 12.2126 0.0057 3.1322 9.8933 2.0125 28.9975 1.1663 0.5826 -11.5290 'International Tables Vol C 4.2.6.8 and 6.1.1.4'
O 0.0106 0.0060 3.0485 13.2771 2.2868 5.7011 1.5463 0.3239 0.8670 32.9089 0.2508 'International Tables Vol C 4.2.6.8 and 6.1.1.4'
S 0.1246 0.1234 6.9053 1.4679 5.2034 22.2151 1.4379 0.2536 1.5863 56.1720 0.8669 'International Tables Vol C 4.2.6.8 and 6.1.1.4'
Re -1.0185 7.2310 28.7621 1.6719 15.7189 9.0923 14.5564 0.3505 5.4417 52.0861 10.4720 'International Tables Vol C 4.2.6.8 and 6.1.1.4'

loop_
_geom_angle_atom_site_label_1
_geom_angle_site_symmetry_1
_geom_angle_atom_site_label_2
_geom_angle_site_symmetry_2
_geom_angle_atom_site_label_3
_geom_angle_site_symmetry_3
_geom_angle
_geom_angle_publ_flag
S1 . Re1 . N1 . 81.12(11) yes
S1 . Re1 . N2 . 79.29(8) yes
N1 . Re1 . N2 . 82.10(13) yes
S1 . Re1 . C1 . 94.73(15) yes
N1 . Re1 . C1 . 174.30(17) yes
N2 . Re1 . C1 . 93.32(16) yes
S1 . Re1 . C2 . 175.14(17) yes
N1 . Re1 . C2 . 94.0(2) yes
N2 . Re1 . C2 . 99.86(15) yes
C1 . Re1 . C2 . 90.1(2) yes
S1 . Re1 . C3 . 94.28(13) yes
N1 . Re1 . C3 . 94.67(16) yes
N2 . Re1 . C3 . 173.15(15) yes
C1 . Re1 . C3 . 89.53(18) yes
C2 . Re1 . C3 . 86.36(19) yes
Re1 . S1 . C5 . 99.39(18) yes
Re1 . S1 . C6 . 100.71(14) yes
C5 . S1 . C6 . 102.6(2) yes
Re1 . N1 . C4 . 115.2(3) yes
Re1 . N1 . H11 . 109.1 no
C4 . N1 . H11 . 109.7 no
Re1 . N1 . H12 . 107.6 no
C4 . N1 . H12 . 109.2 no
H11 . N1 . H12 . 105.6 no
Re1 . N2 . C7 . 120.3(2) yes
Re1 . N2 . C8 . 134.3(3) yes
C7 . N2 . C8 . 105.3(3) yes
C7 . N3 . C9 . 107.9(3) yes
C7 . N3 . H31 . 125.1 no
C9 . N3 . H31 . 126.5 no
O4 . N4 . O5 . 125.0(7) yes
O4 . N4 . O6 . 119.9(6) yes
O5 . N4 . O6 . 115.1(6) yes
Re1 . C1 . O1 . 178.1(5) yes
Re1 . C2 . O2 . 176.9(4) yes
Re1 . C3 . O3 . 179.7(4) yes
N1 . C4 . C5 . 111.0(4) yes
N1 . C4 . H41 . 108.4 no
C5 . C4 . H41 . 109.1 no
N1 . C4 . H42 . 110.3 no
C5 . C4 . H42 . 109.4 no
H41 . C4 . H42 . 108.6 no
C4 . C5 . S1 . 112.6(3) yes
C4 . C5 . H51 . 109.4 no
S1 . C5 . H51 . 107.6 no
C4 . C5 . H52 . 108.7 no
S1 . C5 . H52 . 109.2 no
H51 . C5 . H52 . 109.3 no
S1 . C6 . C7 . 111.0(3) yes
S1 . C6 . H61 . 108.2 no
C7 . C6 . H61 . 109.0 no
S1 . C6 . H62 . 109.3 no
C7 . C6 . H62 . 110.3 no
H61 . C6 . H62 . 109.1 no
C6 . C7 . N3 . 124.0(4) yes
C6 . C7 . N2 . 123.7(4) yes
N3 . C7 . N2 . 112.2(3) yes
N2 . C8 . C9 . 109.0(3) yes
N2 . C8 . C13 . 131.0(4) yes
C9 . C8 . C13 . 120.0(4) yes
C8 . C9 . N3 . 105.5(3) yes
C8 . C9 . C10 . 122.7(4) yes
N3 . C9 . C10 . 131.7(4) yes
C9 . C10 . C11 . 116.3(5) yes
C9 . C10 . H101 . 121.4 no
C11 . C10 . H101 . 122.4 no
C10 . C11 . C12 . 121.7(4) yes
C10 . C11 . H111 . 119.0 no
C12 . C11 . H111 . 119.2 no
C11 . C12 . C13 . 121.7(5) yes
C11 . C12 . H121 . 118.9 no
C13 . C12 . H121 . 119.4 no
C8 . C13 . C12 . 117.6(5) yes
C8 . C13 . H131 . 121.9 no
C12 . C13 . H131 . 120.4 no
C15 . C14 . H141 . 111.6 no
C15 . C14 . H142 . 110.7 no
H141 . C14 . H142 . 109.3 no
C15 . C14 . H143 . 107.3 no
H141 . C14 . H143 . 109.2 no
H142 . C14 . H143 . 108.6 no
C14 . C15 . C16 . 108.99(10) yes
C14 . C15 . O7 . 108.99(10) yes
C16 . C15 . O7 . 109.7(11) yes
C14 . C15 . H151 . 113.9 no
C16 . C15 . H151 . 107.2 no
O7 . C15 . H151 . 108.0 no
C15 . C16 . H161 . 109.8 no
C15 . C16 . H162 . 111.0 no
H161 . C16 . H162 . 109.5 no
C15 . C16 . H163 . 107.5 no
H161 . C16 . H163 . 109.5 no
H162 . C16 . H163 . 109.5 no
C15 . O7 . H71 . 99.8 no

loop_
_geom_bond_atom_site_label_1
_geom_bond_site_symmetry_1
_geom_bond_atom_site_label_2
_geom_bond_site_symmetry_2
_geom_bond_distance
_geom_bond_publ_flag
Re1 . S1 . 2.4596(10) yes
Re1 . N1 . 2.198(4) yes
Re1 . N2 . 2.178(3) yes
Re1 . C1 . 1.916(5) yes
Re1 . C2 . 1.935(5) yes
Re1 . C3 . 1.922(4) yes
S1 . C5 . 1.820(5) yes
S1 . C6 . 1.812(4) yes
N1 . C4 . 1.486(7) yes
N1 . H11 . 0.878 no
N1 . H12 . 0.884 no
N2 . C7 . 1.327(5) yes
N2 . C8 . 1.395(4) yes
N3 . C7 . 1.340(5) yes
N3 . C9 . 1.378(5) yes
N3 . H31 . 0.852 no
N4 . O4 . 1.224(7) yes
N4 . O5 . 1.223(7) yes
N4 . O6 . 1.205(7) yes
C1 . O1 . 1.141(6) yes
C2 . O2 . 1.120(6) yes
C3 . O3 . 1.138(5) yes
C4 . C5 . 1.490(8) yes
C4 . H41 . 0.974 no
C4 . H42 . 0.963 no
C5 . H51 . 0.953 no
C5 . H52 . 0.958 no
C6 . C7 . 1.485(6) yes
C6 . H61 . 0.965 no
C6 . H62 . 0.965 no
C8 . C9 . 1.390(5) yes
C8 . C13 . 1.396(6) yes
C9 . C10 . 1.395(6) yes
C10 . C11 . 1.371(8) yes
C10 . H101 . 0.926 no
C11 . C12 . 1.400(8) yes
C11 . H111 . 0.931 no
C12 . C13 . 1.369(6) yes
C12 . H121 . 0.937 no
C13 . H131 . 0.933 no
C14 . C15 . 1.500(9) yes
C14 . H141 . 0.958 no
C14 . H142 . 0.960 no
C14 . H143 . 0.955 no
C15 . C16 . 1.477(9) yes
C15 . O7 . 1.321(8) yes
C15 . H151 . 0.958 no
C16 . H161 . 0.950 no
C16 . H162 . 0.950 no
C16 . H163 . 0.950 no
O7 . H71 . 0.820 no

loop_
_geom_hbond_atom_site_label_D
_geom_hbond_site_symmetry_D
_geom_hbond_atom_site_label_H
_geom_hbond_site_symmetry_H
_geom_hbond_atom_site_label_A
_geom_hbond_site_symmetry_A
_geom_hbond_angle_DHA
_geom_hbond_distance_DH
_geom_hbond_distance_HA
_geom_hbond_distance_DA
_geom_hbond_publ_flag
N1 . H11 . O7 . 149 0.88 2.12 2.905(9) yes
N1 . H12 . O4 . 146 0.88 2.44 3.214(9) yes
N1 . H12 . O6 . 158 0.88 2.21 3.049(9) yes
N3 . H31 . N4 1_455 162 0.85 2.59 3.407(9) yes
N3 . H31 . O5 1_455 153 0.85 2.17 2.957(9) yes
N3 . H31 . O6 1_455 145 0.85 2.22 2.962(9) yes
C5 . H52 . O4 2_667 133 0.96 2.50 3.234(9) yes
C6 . H62 . O4 2_667 139 0.96 2.53 3.319(9) yes
O7 . H71 . O5 2_767 136 0.82 2.11 2.761(9) yes
C12 . H121 . O2 2_757 139 0.94 2.55 3.322(9) yes
